data_7062724
loop_
_publ_author_name
'Chen, Min'
'Sun, Dameng'
'Li, Jiahe'
'Wang, Zhiyuan'
'Liu, Hongming'
'Pan, Lixia'
'Chen, Hailan'
'Ma, Zhen'

_publ_section_title
;
 Cobalt(ii) terpyridine complexes: synthesis, characterization,
 antiproliferative activity and molecular docking with proteins and DNA
;
_journal_issue 40
_journal_name_full 'New Journal of Chemistry'
_journal_page_first 18785
_journal_page_last 18793
_journal_paper_doi 10.1039/D3NJ03445C
_journal_volume 47
_journal_year 2023
_chemical_formula_moiety 'C42 H25 Co I2 N6, 2(Cl), 3(H2 O), 5.5[H2O]'
_chemical_formula_sum 'C42 H34 Cl2 Co I2 N6 O3'
_chemical_formula_weight 1054.38
_space_group_crystal_system monoclinic
_space_group_IT_number 15
_space_group_name_Hall '-C 2yc'
_space_group_name_H-M_alt 'C 1 2/c 1'
_atom_sites_solution_hydrogens mixed
_atom_sites_solution_primary dual
_audit_creation_date 2022-03-14
_audit_creation_method
;
Olex2 1.5
(compiled 2021.12.09 svn.r5202d8cf for OlexSys, GUI svn.r6439)
;
_audit_update_record
;
2023-07-21 deposited with the CCDC.	2023-09-18 downloaded from the CCDC.
;
_cell_angle_alpha 90
_cell_angle_beta 92.850(5)
_cell_angle_gamma 90
_cell_formula_units_Z 8
_cell_length_a 16.5178(9)
_cell_length_b 14.7305(9)
_cell_length_c 37.360(2)
_cell_measurement_reflns_used 10542
_cell_measurement_temperature 298
_cell_measurement_theta_max 28.7580
_cell_measurement_theta_min 3.2370
_cell_volume 9079.0(9)
_computing_cell_refinement 'CrysAlisPro 1.171.39.27b (Rigaku OD, 2015)'
_computing_data_collection 'CrysAlisPro 1.171.39.27b (Rigaku OD, 2015)'
_computing_data_reduction 'CrysAlisPro 1.171.39.27b (Rigaku OD, 2015)'
_computing_molecular_graphics 'Olex2 1.5 (Dolomanov et al., 2009)'
_computing_publication_material 'Olex2 1.5 (Dolomanov et al., 2009)'
_computing_structure_refinement 'SHELXL 2018/3 (Sheldrick, 2018)'
_computing_structure_solution 'SHELXS-97 (Sheldrick, 2008)'
_diffrn_ambient_temperature 298
_diffrn_measured_fraction_theta_full 0.996
_diffrn_measured_fraction_theta_max 0.857
_diffrn_measurement_device_type 'multiwire proportional'
_diffrn_measurement_method 'phi and omega scans'
_diffrn_radiation_monochromator graphite
_diffrn_radiation_type MoK\a
_diffrn_radiation_wavelength 0.71073
_diffrn_reflns_av_R_equivalents 0.0698
_diffrn_reflns_av_unetI/netI 0.0592
_diffrn_reflns_Laue_measured_fraction_full 0.996
_diffrn_reflns_Laue_measured_fraction_max 0.857
_diffrn_reflns_limit_h_max 20
_diffrn_reflns_limit_h_min -22
_diffrn_reflns_limit_k_max 19
_diffrn_reflns_limit_k_min -20
_diffrn_reflns_limit_l_max 39
_diffrn_reflns_limit_l_min -48
_diffrn_reflns_number 25664
_diffrn_reflns_point_group_measured_fraction_full 0.996
_diffrn_reflns_point_group_measured_fraction_max 0.857
_diffrn_reflns_theta_full 25.242
_diffrn_reflns_theta_max 29.420
_diffrn_reflns_theta_min 3.249
_exptl_absorpt_coefficient_mu 1.898
_exptl_absorpt_correction_T_max 1.00000
_exptl_absorpt_correction_T_min 0.65857
_exptl_absorpt_correction_type multi-scan
_exptl_crystal_colour yellow
_exptl_crystal_colour_primary yellow
_exptl_crystal_density_diffrn 1.543
_exptl_crystal_description block
_exptl_crystal_F_000 4152
_exptl_crystal_size_max 0.2
_exptl_crystal_size_mid 0.13
_exptl_crystal_size_min 0.12
_refine_diff_density_max 1.364
_refine_diff_density_min -1.649
_refine_diff_density_rms 0.113
_refine_ls_extinction_method none
_refine_ls_goodness_of_fit_ref 1.022
_refine_ls_hydrogen_treatment constr
_refine_ls_matrix_type full
_refine_ls_number_parameters 481
_refine_ls_number_reflns 10781
_refine_ls_number_restraints 0
_refine_ls_restrained_S_all 1.022
_refine_ls_R_factor_all 0.0817
_refine_ls_R_factor_gt 0.0635
_refine_ls_shift/su_max 0.002
_refine_ls_shift/su_mean 0.000
_refine_ls_structure_factor_coef Fsqd
_refine_ls_weighting_details 'w=1/[\s^2^(Fo^2^)+(0.0820P)^2^+34.0193P] where P=(Fo^2^+2Fc^2^)/3'
_refine_ls_weighting_scheme calc
_refine_ls_wR_factor_gt 0.1659
_refine_ls_wR_factor_ref 0.1832
_reflns_Friedel_coverage 0.000
_reflns_number_gt 7964
_reflns_number_total 10781
_reflns_threshold_expression 'I > 2\s(I)'
_cod_data_source_file d3nj03445c2.cif
_cod_data_source_block a_CCDC1
_cod_depositor_comments 'Adding full bibliography for 7062723--7062728.cif.'
_cod_original_cell_volume 9079.1(9)
_cod_database_code 7062724
_shelx_shelxl_version_number 2018/3
_shelx_space_group_comment
;
The symmetry employed for this shelxl refinement is uniquely defined
by the following loop, which should always be used as a source of
symmetry information in preference to the above space-group names.
They are only intended as comments.
;
_shelx_estimated_absorpt_t_max 0.804
_shelx_estimated_absorpt_t_min 0.703
_olex2_refinement_description
;
1. Fixed Uiso
 At 1.2 times of:
  All C(H) groups
 At 1.5 times of:
  All O(H,H) groups
2.a Riding coordinates:
 O2(H2A,H2B), O4(H4A,H4B), O1(H1A,H1B)
2.b Aromatic/amide H refined with riding coordinates:
 C16(H16), C34(H34), C2(H2), C19(H19), C37(H37), C22(H22), C24(H24), C26(H26),
 C28(H28), C35(H35), C13(H13), C39(H39), C5(H5), C38(H38), C42(H42), C21(H21),
 C11(H11), C23(H23), C3(H3), C25(H25), C27(H27), C29(H29), C15(H15), C31(H31),
 C33(H33), C17(H17), C9(H9), C41(H41)
2.c Fitted hexagon refined as free rotating group:
 C18(C34,C2,C7,C19,C37), C30(C35,C13,C10,C39,C5)
;
_smtbx_masks_special_details
;
A solvent mask was calculated and 444 electrons were 
found in a volume of 1584\%A^3^ in 1 void per unit cell. 
This is consistent with the presence of 
5.5[H2O] per Asymmetric Unit 
which account for 440 electrons 
per unit cell.
;
_smtbx_masks_void_probe_radius 1.2
_smtbx_masks_void_truncation_radius 1.2
_olex2_submission_special_instructions 'No special instructions were received'

loop_
_space_group_symop_operation_xyz
'x, y, z'
'-x, y, -z+1/2'
'x+1/2, y+1/2, z'
'-x+1/2, y+1/2, -z+1/2'
'-x, -y, -z'
'x, -y, z-1/2'
'-x+1/2, -y+1/2, -z'
'x+1/2, -y+1/2, z-1/2'

loop_
_atom_site_label
_atom_site_type_symbol
_atom_site_fract_x
_atom_site_fract_y
_atom_site_fract_z
_atom_site_U_iso_or_equiv
_atom_site_adp_type
_atom_site_occupancy
_atom_site_site_symmetry_order
_atom_site_calc_flag
_atom_site_refinement_flags_posn
_atom_site_refinement_flags_adp
_atom_site_refinement_flags_occupancy
_atom_site_disorder_assembly
_atom_site_disorder_group
I2 I 1.00556(2) 0.30407(3) 0.86819(2) 0.05925(14) Uani 1 1 d . . . . .
I1 I 0.47391(4) 0.75513(4) 0.34907(2) 0.0949(2) Uani 1 1 d . . . . .
Co1 Co 0.72850(4) 0.53598(4) 0.61120(2) 0.03760(16) Uani 1 1 d . . . . .
Cl2 Cl 0.93391(14) 0.3032(2) 0.54180(7) 0.1113(8) Uani 1 1 d . . . . .
Cl1 Cl 0.67915(16) 0.99636(18) 0.57955(9) 0.1207(9) Uani 1 1 d . . . . .
N4 N 0.7319(2) 0.4078(3) 0.59974(10) 0.0409(8) Uani 1 1 d . . . . .
N3 N 0.8303(2) 0.5530(3) 0.58839(10) 0.0400(8) Uani 1 1 d . . . . .
N2 N 0.6864(2) 0.5746(3) 0.56673(9) 0.0381(8) Uani 1 1 d . . . . .
N5 N 0.7722(2) 0.4945(3) 0.65503(9) 0.0397(8) Uani 1 1 d . . . . .
N1 N 0.6143(2) 0.5306(3) 0.62162(10) 0.0436(9) Uani 1 1 d . . . . .
N6 N 0.7378(2) 0.6537(3) 0.63514(10) 0.0416(8) Uani 1 1 d . . . . .
C1 C 0.6052(3) 0.5774(3) 0.56074(11) 0.0378(9) Uani 1 1 d . . . . .
C4 C 0.5634(3) 0.5533(3) 0.59313(12) 0.0407(10) Uani 1 1 d . . . . .
C6 C 0.7923(3) 0.5561(3) 0.68069(12) 0.0436(10) Uani 1 1 d . . . . .
C8 C 0.7378(3) 0.5942(3) 0.54102(11) 0.0403(10) Uani 1 1 d . . . . .
C12 C 0.7854(3) 0.4057(3) 0.65975(12) 0.0402(9) Uani 1 1 d . . . . .
C14 C 0.8226(3) 0.5807(3) 0.55354(12) 0.0405(10) Uani 1 1 d . . . . .
C16 C 0.7140(3) 0.3698(4) 0.56779(13) 0.0481(11) Uani 1 1 d . . . . .
H16 H 0.694446 0.406250 0.548954 0.058 Uiso 1 1 calc R U . . .
C18 C 0.59027(18) 0.6529(3) 0.46422(6) 0.0436(10) Uani 1 1 d G . . . .
C34 C 0.63271(17) 0.6394(3) 0.43345(8) 0.0630(16) Uani 1 1 d G . . . .
H34 H 0.682859 0.610611 0.434949 0.076 Uiso 1 1 calc R U . . .
C2 C 0.6002(2) 0.6690(3) 0.40046(6) 0.0679(17) Uani 1 1 d G . . . .
H2 H 0.628572 0.659929 0.379873 0.081 Uiso 1 1 calc R U . . .
C7 C 0.5252(2) 0.7120(3) 0.39822(7) 0.0578(14) Uani 1 1 d G . . . .
C19 C 0.48278(17) 0.7255(3) 0.42899(9) 0.0655(16) Uani 1 1 d G . . . .
H19 H 0.432631 0.754347 0.427492 0.079 Uiso 1 1 calc R U . . .
C37 C 0.51531(18) 0.6960(3) 0.46199(7) 0.0580(14) Uani 1 1 d G . . . .
H37 H 0.486917 0.705029 0.482569 0.070 Uiso 1 1 calc R U . . .
C20 C 0.7609(3) 0.3547(3) 0.62728(12) 0.0433(10) Uani 1 1 d . . . . .
C22 C 0.8202(3) 0.3740(3) 0.69150(12) 0.0447(10) Uani 1 1 d . . . . .
H22 H 0.828728 0.312055 0.694809 0.054 Uiso 1 1 calc R U . . .
C24 C 0.7080(3) 0.6198(3) 0.50731(12) 0.0425(10) Uani 1 1 d . . . . .
H24 H 0.743566 0.634174 0.489638 0.051 Uiso 1 1 calc R U . . .
C26 C 0.5729(3) 0.6004(3) 0.52754(12) 0.0419(10) Uani 1 1 d . . . . .
H26 H 0.516988 0.600542 0.523161 0.050 Uiso 1 1 calc R U . . .
C28 C 0.9046(3) 0.5327(4) 0.60232(14) 0.0473(11) Uani 1 1 d . . . . .
H28 H 0.910289 0.512508 0.625896 0.057 Uiso 1 1 calc R U . . .
C30 C 0.8829(2) 0.4030(2) 0.75361(7) 0.0458(11) Uani 1 1 d G . . . .
C35 C 0.8955(3) 0.3109(2) 0.75976(8) 0.0658(16) Uani 1 1 d G . . . .
H35 H 0.879566 0.268804 0.742242 0.079 Uiso 1 1 calc R U . . .
C13 C 0.9318(3) 0.28173(17) 0.79209(9) 0.0684(17) Uani 1 1 d G . . . .
H13 H 0.940227 0.220098 0.796205 0.082 Uiso 1 1 calc R U . . .
C10 C 0.9556(2) 0.3447(2) 0.81827(7) 0.0478(11) Uani 1 1 d G . . . .
C39 C 0.9431(3) 0.4368(2) 0.81212(8) 0.0725(18) Uani 1 1 d G . . . .
H39 H 0.958981 0.478868 0.829633 0.087 Uiso 1 1 calc R U . . .
C5 C 0.9067(3) 0.46595(17) 0.77979(9) 0.0731(19) Uani 1 1 d G . . . .
H5 H 0.898320 0.527576 0.775670 0.088 Uiso 1 1 calc R U . . .
C32 C 0.6245(3) 0.6239(3) 0.49981(11) 0.0413(10) Uani 1 1 d . . . . .
C36 C 0.7717(3) 0.6489(3) 0.66900(12) 0.0442(10) Uani 1 1 d . . . . .
C38 C 0.7135(3) 0.7338(4) 0.62199(13) 0.0466(11) Uani 1 1 d . . . . .
H38 H 0.688997 0.736518 0.599053 0.056 Uiso 1 1 calc R U . . .
C40 C 0.8427(3) 0.4358(3) 0.71904(12) 0.0434(10) Uani 1 1 d . . . . .
C42 C 0.7236(3) 0.8126(4) 0.64147(15) 0.0540(12) Uani 1 1 d . . . . .
H42 H 0.706931 0.867919 0.631651 0.065 Uiso 1 1 calc R U . . .
C21 C 0.8302(3) 0.5284(4) 0.71268(13) 0.0499(12) Uani 1 1 d . . . . .
H21 H 0.847274 0.571007 0.729808 0.060 Uiso 1 1 calc R U . . .
C11 C 0.7505(4) 0.2228(4) 0.59015(16) 0.0597(14) Uani 1 1 d . . . . .
H11 H 0.755105 0.160453 0.587009 0.072 Uiso 1 1 calc R U . . .
C23 C 0.7702(3) 0.2624(4) 0.62326(14) 0.0516(12) Uani 1 1 d . . . . .
H23 H 0.789391 0.226916 0.642446 0.062 Uiso 1 1 calc R U . . .
C3 C 0.7583(4) 0.8088(4) 0.67524(15) 0.0600(14) Uani 1 1 d . . . . .
H3 H 0.764873 0.861652 0.688665 0.072 Uiso 1 1 calc R U . . .
C25 C 0.5836(3) 0.5104(4) 0.65296(13) 0.0559(13) Uani 1 1 d . . . . .
H25 H 0.618431 0.493870 0.672200 0.067 Uiso 1 1 calc R U . . .
C27 C 0.8882(3) 0.5904(4) 0.53291(14) 0.0501(12) Uani 1 1 d . . . . .
H27 H 0.881546 0.610485 0.509358 0.060 Uiso 1 1 calc R U . . .
C29 C 0.9722(3) 0.5408(4) 0.58273(16) 0.0591(14) Uani 1 1 d . . . . .
H29 H 1.023085 0.526847 0.593051 0.071 Uiso 1 1 calc R U . . .
C15 C 0.7839(4) 0.7260(4) 0.68975(14) 0.0560(13) Uani 1 1 d . . . . .
H15 H 0.808422 0.722654 0.712664 0.067 Uiso 1 1 calc R U . . .
C31 C 0.4494(4) 0.5358(5) 0.62887(16) 0.0639(15) Uani 1 1 d . . . . .
H31 H 0.393713 0.537223 0.631462 0.077 Uiso 1 1 calc R U . . .
C33 C 0.4808(3) 0.5562(4) 0.59601(14) 0.0539(13) Uani 1 1 d . . . . .
H33 H 0.446622 0.571560 0.576398 0.065 Uiso 1 1 calc R U . . .
C17 C 0.7239(4) 0.2778(4) 0.56203(15) 0.0563(13) Uani 1 1 d . . . . .
H17 H 0.712806 0.253232 0.539395 0.068 Uiso 1 1 calc R U . . .
C9 C 0.9643(3) 0.5699(5) 0.54744(16) 0.0610(14) Uani 1 1 d . . . . .
H9 H 1.009606 0.575570 0.533806 0.073 Uiso 1 1 calc R U . . .
C41 C 0.5008(4) 0.5134(5) 0.65748(15) 0.0662(16) Uani 1 1 d . . . . .
H41 H 0.480378 0.500427 0.679662 0.079 Uiso 1 1 calc R U . . .
O2 O 0.6243(3) 0.8138(3) 0.54866(10) 0.0713(12) Uani 1 1 d . . . . .
H2A H 0.572923 0.810219 0.546441 0.107 Uiso 1 1 d R U . . .
H2B H 0.633283 0.864020 0.559352 0.107 Uiso 1 1 d R U . . .
O4 O 0.6874(4) 0.0912(4) 0.50944(16) 0.1028(18) Uani 1 1 d . . . . .
H4A H 0.666679 0.053649 0.523643 0.154 Uiso 1 1 d R U . . .
H4B H 0.649929 0.117719 0.497063 0.154 Uiso 1 1 d R U . . .
O1 O 0.3618(2) 0.6102(3) 0.51967(10) 0.0584(9) Uani 1 1 d . . . . .
H1A H 0.380168 0.661381 0.526717 0.088 Uiso 1 1 d R U . . .
H1B H 0.310628 0.615451 0.520317 0.088 Uiso 1 1 d R U . . .

loop_
_atom_site_aniso_label
_atom_site_aniso_U_11
_atom_site_aniso_U_22
_atom_site_aniso_U_33
_atom_site_aniso_U_23
_atom_site_aniso_U_13
_atom_site_aniso_U_12
I2 0.0591(2) 0.0722(3) 0.0450(2) 0.01943(16) -0.01188(15) -0.00280(17)
I1 0.1234(4) 0.1027(4) 0.0539(3) 0.0224(2) -0.0418(3) -0.0153(3)
Co1 0.0409(3) 0.0431(3) 0.0282(3) 0.0015(2) -0.0053(2) -0.0003(3)
Cl2 0.0915(14) 0.136(2) 0.1061(17) -0.0387(15) -0.0036(12) -0.0008(13)
Cl1 0.1096(17) 0.0892(16) 0.163(3) 0.0116(15) 0.0021(16) -0.0004(13)
N4 0.0394(19) 0.049(2) 0.0338(18) -0.0031(16) -0.0007(14) -0.0063(17)
N3 0.0415(19) 0.040(2) 0.0373(19) 0.0026(15) -0.0057(14) 0.0000(16)
N2 0.0399(19) 0.045(2) 0.0293(17) -0.0008(15) -0.0042(13) -0.0009(16)
N5 0.046(2) 0.042(2) 0.0303(17) 0.0003(15) -0.0047(14) -0.0005(17)
N1 0.046(2) 0.051(2) 0.0330(18) 0.0009(17) -0.0016(15) -0.0027(18)
N6 0.047(2) 0.043(2) 0.0339(18) 0.0003(16) -0.0020(15) 0.0041(17)
C1 0.042(2) 0.041(2) 0.030(2) -0.0011(17) -0.0030(16) -0.0034(19)
C4 0.041(2) 0.046(3) 0.034(2) 0.0011(18) -0.0015(16) -0.0017(19)
C6 0.055(3) 0.042(2) 0.033(2) -0.0008(18) -0.0059(18) -0.001(2)
C8 0.045(2) 0.046(3) 0.030(2) 0.0031(18) -0.0040(16) -0.001(2)
C12 0.044(2) 0.038(2) 0.039(2) 0.0031(18) -0.0006(17) -0.0041(19)
C14 0.040(2) 0.045(2) 0.035(2) 0.0008(18) -0.0074(17) 0.0006(19)
C16 0.052(3) 0.059(3) 0.033(2) -0.004(2) -0.0021(18) -0.006(2)
C18 0.044(2) 0.054(3) 0.032(2) 0.003(2) -0.0053(17) -0.005(2)
C34 0.046(3) 0.103(5) 0.040(3) 0.001(3) -0.003(2) 0.002(3)
C2 0.058(3) 0.108(5) 0.038(3) 0.006(3) 0.001(2) -0.005(3)
C7 0.061(3) 0.072(4) 0.038(2) 0.013(2) -0.021(2) -0.018(3)
C19 0.062(3) 0.078(4) 0.055(3) 0.022(3) -0.013(3) 0.004(3)
C37 0.050(3) 0.080(4) 0.044(3) 0.014(3) 0.001(2) 0.002(3)
C20 0.049(3) 0.043(3) 0.039(2) 0.0025(19) 0.0042(18) 0.000(2)
C22 0.054(3) 0.043(3) 0.037(2) 0.0027(19) -0.0021(19) 0.003(2)
C24 0.045(2) 0.052(3) 0.030(2) 0.0032(19) -0.0020(17) -0.004(2)
C26 0.037(2) 0.053(3) 0.036(2) -0.0003(19) -0.0063(16) -0.002(2)
C28 0.043(2) 0.049(3) 0.049(3) 0.007(2) -0.0088(19) 0.002(2)
C30 0.058(3) 0.047(3) 0.031(2) 0.0070(19) -0.0041(18) 0.004(2)
C35 0.109(5) 0.052(3) 0.035(3) -0.002(2) -0.018(3) 0.009(3)
C13 0.103(5) 0.052(3) 0.049(3) 0.012(3) -0.014(3) 0.010(3)
C10 0.051(3) 0.059(3) 0.033(2) 0.013(2) -0.0061(18) -0.001(2)
C39 0.107(5) 0.057(3) 0.050(3) 0.005(3) -0.033(3) -0.004(3)
C5 0.109(5) 0.050(3) 0.056(3) 0.003(3) -0.035(3) 0.002(3)
C32 0.047(2) 0.047(3) 0.030(2) 0.0018(18) -0.0031(17) 0.002(2)
C36 0.053(3) 0.044(3) 0.035(2) -0.0019(19) -0.0073(18) 0.006(2)
C38 0.053(3) 0.049(3) 0.037(2) 0.005(2) -0.0025(19) 0.004(2)
C40 0.050(3) 0.047(3) 0.033(2) 0.0030(19) -0.0054(17) 0.003(2)
C42 0.063(3) 0.046(3) 0.053(3) 0.008(2) 0.000(2) 0.009(2)
C21 0.065(3) 0.048(3) 0.036(2) 0.001(2) -0.008(2) 0.002(2)
C11 0.070(4) 0.044(3) 0.064(3) -0.012(3) -0.004(3) -0.003(3)
C23 0.062(3) 0.046(3) 0.047(3) 0.000(2) -0.004(2) -0.005(2)
C3 0.090(4) 0.044(3) 0.046(3) -0.007(2) -0.002(3) 0.002(3)
C25 0.059(3) 0.076(4) 0.032(2) 0.006(2) 0.002(2) -0.003(3)
C27 0.041(2) 0.064(3) 0.045(3) 0.008(2) -0.0005(19) -0.004(2)
C29 0.043(3) 0.072(4) 0.061(3) 0.003(3) -0.009(2) 0.002(3)
C15 0.077(4) 0.049(3) 0.041(3) -0.006(2) -0.008(2) 0.011(3)
C31 0.055(3) 0.085(4) 0.053(3) 0.002(3) 0.012(2) -0.004(3)
C33 0.041(3) 0.073(4) 0.047(3) 0.006(2) 0.000(2) -0.008(2)
C17 0.065(3) 0.056(3) 0.047(3) -0.014(2) -0.004(2) -0.006(3)
C9 0.047(3) 0.082(4) 0.054(3) 0.007(3) 0.000(2) 0.001(3)
C41 0.066(4) 0.090(5) 0.044(3) 0.001(3) 0.017(2) -0.006(3)
O2 0.085(3) 0.085(3) 0.043(2) 0.008(2) -0.0009(19) 0.006(2)
O4 0.140(5) 0.078(3) 0.087(4) -0.019(3) -0.030(3) -0.003(3)
O1 0.0480(19) 0.073(3) 0.053(2) -0.0059(19) -0.0073(15) 0.0120(18)

loop_
_atom_type_symbol
_atom_type_description
_atom_type_scat_dispersion_real
_atom_type_scat_dispersion_imag
_atom_type_scat_source
C C 0.0033 0.0016 'International Tables Vol C Tables 4.2.6.8 and 6.1.1.4'
H H 0.0000 0.0000 'International Tables Vol C Tables 4.2.6.8 and 6.1.1.4'
Cl Cl 0.1484 0.1585 'International Tables Vol C Tables 4.2.6.8 and 6.1.1.4'
Co Co 0.3494 0.9721 'International Tables Vol C Tables 4.2.6.8 and 6.1.1.4'
I I -0.4742 1.8119 'International Tables Vol C Tables 4.2.6.8 and 6.1.1.4'
N N 0.0061 0.0033 'International Tables Vol C Tables 4.2.6.8 and 6.1.1.4'
O O 0.0106 0.0060 'International Tables Vol C Tables 4.2.6.8 and 6.1.1.4'

loop_
_geom_angle_atom_site_label_1
_geom_angle_atom_site_label_2
_geom_angle_atom_site_label_3
_geom_angle
_geom_angle_site_symmetry_1
_geom_angle_site_symmetry_3
_geom_angle_publ_flag
N4 Co1 N3 89.65(16) . . ?
N4 Co1 N1 92.48(17) . . ?
N4 Co1 N6 164.51(16) . . ?
N3 Co1 N1 164.46(16) . . ?
N3 Co1 N6 92.08(17) . . ?
N2 Co1 N4 96.57(16) . . ?
N2 Co1 N3 82.04(16) . . ?
N2 Co1 N5 178.31(17) . . ?
N2 Co1 N1 82.43(16) . . ?
N2 Co1 N6 98.91(16) . . ?
N5 Co1 N4 81.98(16) . . ?
N5 Co1 N3 97.04(16) . . ?
N5 Co1 N1 98.50(16) . . ?
N5 Co1 N6 82.52(16) . . ?
N1 Co1 N6 89.96(17) . . ?
C16 N4 Co1 126.7(4) . . ?
C16 N4 C20 119.2(5) . . ?
C20 N4 Co1 113.9(3) . . ?
C14 N3 Co1 114.6(3) . . ?
C28 N3 Co1 126.6(3) . . ?
C28 N3 C14 118.5(4) . . ?
C1 N2 Co1 118.8(3) . . ?
C8 N2 Co1 118.9(3) . . ?
C8 N2 C1 122.1(4) . . ?
C6 N5 Co1 118.5(3) . . ?
C12 N5 Co1 119.4(3) . . ?
C12 N5 C6 122.1(4) . . ?
C4 N1 Co1 113.6(3) . . ?
C25 N1 Co1 126.8(3) . . ?
C25 N1 C4 119.5(4) . . ?
C36 N6 Co1 113.5(3) . . ?
C38 N6 Co1 127.0(3) . . ?
C38 N6 C36 119.5(4) . . ?
N2 C1 C4 111.2(4) . . ?
N2 C1 C26 119.8(4) . . ?
C26 C1 C4 129.0(4) . . ?
N1 C4 C1 113.9(4) . . ?
N1 C4 C33 121.5(4) . . ?
C33 C4 C1 124.5(4) . . ?
N5 C6 C36 111.6(4) . . ?
N5 C6 C21 120.1(5) . . ?
C21 C6 C36 128.3(4) . . ?
N2 C8 C14 111.7(4) . . ?
N2 C8 C24 120.1(4) . . ?
C24 C8 C14 128.2(4) . . ?
N5 C12 C20 110.8(4) . . ?
N5 C12 C22 120.4(4) . . ?
C22 C12 C20 128.7(4) . . ?
N3 C14 C8 112.8(4) . . ?
N3 C14 C27 122.0(4) . . ?
C27 C14 C8 125.2(4) . . ?
N4 C16 H16 119.1 . . ?
N4 C16 C17 121.7(5) . . ?
C17 C16 H16 119.1 . . ?
C34 C18 C37 120.0 . . ?
C34 C18 C32 121.0(3) . . ?
C37 C18 C32 119.0(3) . . ?
C18 C34 H34 120.0 . . ?
C18 C34 C2 120.0 . . ?
C2 C34 H34 120.0 . . ?
C34 C2 H2 120.0 . . ?
C7 C2 C34 120.0 . . ?
C7 C2 H2 120.0 . . ?
C2 C7 I1 120.94(19) . . ?
C2 C7 C19 120.0 . . ?
C19 C7 I1 119.05(19) . . ?
C7 C19 H19 120.0 . . ?
C37 C19 C7 120.0 . . ?
C37 C19 H19 120.0 . . ?
C18 C37 H37 120.0 . . ?
C19 C37 C18 120.0 . . ?
C19 C37 H37 120.0 . . ?
N4 C20 C12 113.8(4) . . ?
N4 C20 C23 121.5(4) . . ?
C23 C20 C12 124.6(4) . . ?
C12 C22 H22 120.2 . . ?
C12 C22 C40 119.6(5) . . ?
C40 C22 H22 120.2 . . ?
C8 C24 H24 120.0 . . ?
C8 C24 C32 119.9(4) . . ?
C32 C24 H24 120.0 . . ?
C1 C26 H26 119.9 . . ?
C1 C26 C32 120.1(4) . . ?
C32 C26 H26 119.9 . . ?
N3 C28 H28 119.1 . . ?
N3 C28 C29 121.8(5) . . ?
C29 C28 H28 119.1 . . ?
C35 C30 C5 120.0 . . ?
C35 C30 C40 120.8(3) . . ?
C5 C30 C40 119.2(3) . . ?
C30 C35 H35 120.0 . . ?
C30 C35 C13 120.0 . . ?
C13 C35 H35 120.0 . . ?
C35 C13 H13 120.0 . . ?
C35 C13 C10 120.0 . . ?
C10 C13 H13 120.0 . . ?
C13 C10 I2 121.51(18) . . ?
C39 C10 I2 118.43(18) . . ?
C39 C10 C13 120.0 . . ?
C10 C39 H39 120.0 . . ?
C10 C39 C5 120.0 . . ?
C5 C39 H39 120.0 . . ?
C30 C5 H5 120.0 . . ?
C39 C5 C30 120.0 . . ?
C39 C5 H5 120.0 . . ?
C24 C32 C18 121.5(4) . . ?
C24 C32 C26 117.8(4) . . ?
C26 C32 C18 120.7(4) . . ?
N6 C36 C6 113.8(4) . . ?
N6 C36 C15 121.3(5) . . ?
C15 C36 C6 124.9(4) . . ?
N6 C38 H38 119.1 . . ?
N6 C38 C42 121.7(5) . . ?
C42 C38 H38 119.1 . . ?
C22 C40 C30 120.6(4) . . ?
C21 C40 C22 118.3(4) . . ?
C21 C40 C30 121.0(4) . . ?
C38 C42 H42 120.3 . . ?
C3 C42 C38 119.4(5) . . ?
C3 C42 H42 120.3 . . ?
C6 C21 C40 119.4(5) . . ?
C6 C21 H21 120.3 . . ?
C40 C21 H21 120.3 . . ?
C23 C11 H11 120.6 . . ?
C17 C11 H11 120.6 . . ?
C17 C11 C23 118.8(5) . . ?
C20 C23 C11 119.2(5) . . ?
C20 C23 H23 120.4 . . ?
C11 C23 H23 120.4 . . ?
C42 C3 H3 119.9 . . ?
C42 C3 C15 120.2(5) . . ?
C15 C3 H3 119.9 . . ?
N1 C25 H25 119.3 . . ?
N1 C25 C41 121.3(5) . . ?
C41 C25 H25 119.3 . . ?
C14 C27 H27 120.4 . . ?
C14 C27 C9 119.2(5) . . ?
C9 C27 H27 120.4 . . ?
C28 C29 H29 120.2 . . ?
C28 C29 C9 119.6(5) . . ?
C9 C29 H29 120.2 . . ?
C36 C15 C3 117.9(5) . . ?
C36 C15 H15 121.1 . . ?
C3 C15 H15 121.1 . . ?
C33 C31 H31 120.1 . . ?
C41 C31 H31 120.1 . . ?
C41 C31 C33 119.8(5) . . ?
C4 C33 C31 118.5(5) . . ?
C4 C33 H33 120.7 . . ?
C31 C33 H33 120.7 . . ?
C16 C17 H17 120.3 . . ?
C11 C17 C16 119.5(5) . . ?
C11 C17 H17 120.3 . . ?
C27 C9 C29 118.9(5) . . ?
C27 C9 H9 120.5 . . ?
C29 C9 H9 120.5 . . ?
C25 C41 H41 120.4 . . ?
C31 C41 C25 119.3(5) . . ?
C31 C41 H41 120.4 . . ?
H2A O2 H2B 104.6 . . ?
H4A O4 H4B 109.5 . . ?
H1A O1 H1B 104.5 . . ?

loop_
_geom_bond_atom_site_label_1
_geom_bond_atom_site_label_2
_geom_bond_distance
_geom_bond_site_symmetry_2
_geom_bond_publ_flag
I2 C10 2.089(2) . ?
I1 C7 2.083(2) . ?
Co1 N4 1.938(4) . ?
Co1 N3 1.939(4) . ?
Co1 N2 1.858(4) . ?
Co1 N5 1.859(4) . ?
Co1 N1 1.946(4) . ?
Co1 N6 1.953(4) . ?
N4 C16 1.338(6) . ?
N4 C20 1.360(6) . ?
N3 C14 1.364(6) . ?
N3 C28 1.342(6) . ?
N2 C1 1.350(6) . ?
N2 C8 1.344(6) . ?
N5 C6 1.349(6) . ?
N5 C12 1.337(6) . ?
N1 C4 1.365(6) . ?
N1 C25 1.333(6) . ?
N6 C36 1.359(6) . ?
N6 C38 1.333(6) . ?
C1 C4 1.467(6) . ?
C1 C26 1.368(6) . ?
C4 C33 1.375(7) . ?
C6 C36 1.470(7) . ?
C6 C21 1.383(6) . ?
C8 C14 1.469(6) . ?
C8 C24 1.381(6) . ?
C12 C20 1.467(7) . ?
C12 C22 1.374(6) . ?
C14 C27 1.368(7) . ?
C16 H16 0.9300 . ?
C16 C17 1.383(8) . ?
C18 C34 1.3900 . ?
C18 C37 1.3900 . ?
C18 C32 1.482(5) . ?
C34 H34 0.9300 . ?
C34 C2 1.3900 . ?
C2 H2 0.9300 . ?
C2 C7 1.3900 . ?
C7 C19 1.3900 . ?
C19 H19 0.9300 . ?
C19 C37 1.3900 . ?
C37 H37 0.9300 . ?
C20 C23 1.378(7) . ?
C22 H22 0.9300 . ?
C22 C40 1.411(7) . ?
C24 H24 0.9300 . ?
C24 C32 1.395(6) . ?
C26 H26 0.9300 . ?
C26 C32 1.417(6) . ?
C28 H28 0.9300 . ?
C28 C29 1.371(8) . ?
C30 C35 1.3900 . ?
C30 C5 1.3900 . ?
C30 C40 1.502(5) . ?
C35 H35 0.9300 . ?
C35 C13 1.3900 . ?
C13 H13 0.9300 . ?
C13 C10 1.3900 . ?
C10 C39 1.3900 . ?
C39 H39 0.9300 . ?
C39 C5 1.3900 . ?
C5 H5 0.9300 . ?
C36 C15 1.385(7) . ?
C38 H38 0.9300 . ?
C38 C42 1.376(8) . ?
C40 C21 1.398(7) . ?
C42 H42 0.9300 . ?
C42 C3 1.360(8) . ?
C21 H21 0.9300 . ?
C11 H11 0.9300 . ?
C11 C23 1.391(8) . ?
C11 C17 1.381(9) . ?
C23 H23 0.9300 . ?
C3 H3 0.9300 . ?
C3 C15 1.391(8) . ?
C25 H25 0.9300 . ?
C25 C41 1.387(8) . ?
C27 H27 0.9300 . ?
C27 C9 1.377(7) . ?
C29 H29 0.9300 . ?
C29 C9 1.387(8) . ?
C15 H15 0.9300 . ?
C31 H31 0.9300 . ?
C31 C33 1.389(8) . ?
C31 C41 1.372(9) . ?
C33 H33 0.9300 . ?
C17 H17 0.9300 . ?
C9 H9 0.9300 . ?
C41 H41 0.9300 . ?
O2 H2A 0.8495 . ?
O2 H2B 0.8497 . ?
O4 H4A 0.8501 . ?
O4 H4B 0.8495 . ?
O1 H1A 0.8499 . ?
O1 H1B 0.8502 . ?

loop_
_geom_torsion_atom_site_label_1
_geom_torsion_atom_site_label_2
_geom_torsion_atom_site_label_3
_geom_torsion_atom_site_label_4
_geom_torsion
_geom_torsion_site_symmetry_1
_geom_torsion_site_symmetry_2
_geom_torsion_site_symmetry_3
_geom_torsion_site_symmetry_4
_geom_torsion_publ_flag
I2 C10 C39 C5 -177.2(3) . . . . ?
I1 C7 C19 C37 179.0(3) . . . . ?
Co1 N4 C16 C17 175.4(4) . . . . ?
Co1 N4 C20 C12 -1.3(5) . . . . ?
Co1 N4 C20 C23 -177.5(4) . . . . ?
Co1 N3 C14 C8 1.6(5) . . . . ?
Co1 N3 C14 C27 -175.8(4) . . . . ?
Co1 N3 C28 C29 174.7(4) . . . . ?
Co1 N2 C1 C4 3.7(5) . . . . ?
Co1 N2 C1 C26 -176.1(4) . . . . ?
Co1 N2 C8 C14 0.0(5) . . . . ?
Co1 N2 C8 C24 177.5(4) . . . . ?
Co1 N5 C6 C36 2.5(6) . . . . ?
Co1 N5 C6 C21 -175.4(4) . . . . ?
Co1 N5 C12 C20 -0.3(5) . . . . ?
Co1 N5 C12 C22 177.8(4) . . . . ?
Co1 N1 C4 C1 -0.3(5) . . . . ?
Co1 N1 C4 C33 -177.7(4) . . . . ?
Co1 N1 C25 C41 176.6(5) . . . . ?
Co1 N6 C36 C6 -1.4(5) . . . . ?
Co1 N6 C36 C15 179.1(4) . . . . ?
Co1 N6 C38 C42 -179.7(4) . . . . ?
N4 Co1 N2 C1 88.5(4) . . . . ?
N4 Co1 N2 C8 -88.0(4) . . . . ?
N4 Co1 N5 C6 177.2(4) . . . . ?
N4 Co1 N5 C12 -0.3(4) . . . . ?
N4 C16 C17 C11 2.1(8) . . . . ?
N4 C20 C23 C11 0.9(8) . . . . ?
N3 Co1 N2 C1 177.2(4) . . . . ?
N3 Co1 N2 C8 0.7(4) . . . . ?
N3 Co1 N5 C6 88.6(4) . . . . ?
N3 Co1 N5 C12 -89.0(4) . . . . ?
N3 C14 C27 C9 1.3(8) . . . . ?
N3 C28 C29 C9 -0.6(9) . . . . ?
N2 C1 C4 N1 -2.0(6) . . . . ?
N2 C1 C4 C33 175.3(5) . . . . ?
N2 C1 C26 C32 -2.0(7) . . . . ?
N2 C8 C14 N3 -1.1(6) . . . . ?
N2 C8 C14 C27 176.3(5) . . . . ?
N2 C8 C24 C32 -0.9(7) . . . . ?
N5 C6 C36 N6 -0.6(6) . . . . ?
N5 C6 C36 C15 178.9(5) . . . . ?
N5 C6 C21 C40 -4.1(8) . . . . ?
N5 C12 C20 N4 1.1(6) . . . . ?
N5 C12 C20 C23 177.2(5) . . . . ?
N5 C12 C22 C40 -0.8(7) . . . . ?
N1 Co1 N2 C1 -3.1(3) . . . . ?
N1 Co1 N2 C8 -179.7(4) . . . . ?
N1 Co1 N5 C6 -91.5(4) . . . . ?
N1 Co1 N5 C12 91.0(4) . . . . ?
N1 C4 C33 C31 0.2(9) . . . . ?
N1 C25 C41 C31 1.4(10) . . . . ?
N6 Co1 N2 C1 -91.9(4) . . . . ?
N6 Co1 N2 C8 91.6(4) . . . . ?
N6 Co1 N5 C6 -2.6(4) . . . . ?
N6 Co1 N5 C12 179.9(4) . . . . ?
N6 C36 C15 C3 1.7(9) . . . . ?
N6 C38 C42 C3 -1.0(9) . . . . ?
C1 N2 C8 C14 -176.4(4) . . . . ?
C1 N2 C8 C24 1.1(7) . . . . ?
C1 C4 C33 C31 -176.9(5) . . . . ?
C1 C26 C32 C18 -177.3(4) . . . . ?
C1 C26 C32 C24 2.1(7) . . . . ?
C4 N1 C25 C41 -1.2(9) . . . . ?
C4 C1 C26 C32 178.3(5) . . . . ?
C6 N5 C12 C20 -177.8(4) . . . . ?
C6 N5 C12 C22 0.4(7) . . . . ?
C6 C36 C15 C3 -177.6(5) . . . . ?
C8 N2 C1 C4 -179.9(4) . . . . ?
C8 N2 C1 C26 0.3(7) . . . . ?
C8 C14 C27 C9 -175.8(5) . . . . ?
C8 C24 C32 C18 178.7(4) . . . . ?
C8 C24 C32 C26 -0.7(7) . . . . ?
C12 N5 C6 C36 179.9(4) . . . . ?
C12 N5 C6 C21 2.1(7) . . . . ?
C12 C20 C23 C11 -174.9(5) . . . . ?
C12 C22 C40 C30 -178.3(4) . . . . ?
C12 C22 C40 C21 -1.2(7) . . . . ?
C14 N3 C28 C29 1.3(8) . . . . ?
C14 C8 C24 C32 176.2(5) . . . . ?
C14 C27 C9 C29 -0.5(9) . . . . ?
C16 N4 C20 C12 174.4(4) . . . . ?
C16 N4 C20 C23 -1.8(7) . . . . ?
C18 C34 C2 C7 0.0 . . . . ?
C34 C18 C37 C19 0.0 . . . . ?
C34 C18 C32 C24 28.3(6) . . . . ?
C34 C18 C32 C26 -152.4(4) . . . . ?
C34 C2 C7 I1 -178.9(3) . . . . ?
C34 C2 C7 C19 0.0 . . . . ?
C2 C7 C19 C37 0.0 . . . . ?
C7 C19 C37 C18 0.0 . . . . ?
C37 C18 C34 C2 0.0 . . . . ?
C37 C18 C32 C24 -150.3(4) . . . . ?
C37 C18 C32 C26 29.0(6) . . . . ?
C20 N4 C16 C17 0.3(7) . . . . ?
C20 C12 C22 C40 177.0(5) . . . . ?
C22 C12 C20 N4 -176.9(5) . . . . ?
C22 C12 C20 C23 -0.8(8) . . . . ?
C22 C40 C21 C6 3.6(8) . . . . ?
C24 C8 C14 N3 -178.4(5) . . . . ?
C24 C8 C14 C27 -1.0(9) . . . . ?
C26 C1 C4 N1 177.7(5) . . . . ?
C26 C1 C4 C33 -5.0(8) . . . . ?
C28 N3 C14 C8 175.8(4) . . . . ?
C28 N3 C14 C27 -1.7(7) . . . . ?
C28 C29 C9 C27 0.2(10) . . . . ?
C30 C35 C13 C10 0.0 . . . . ?
C30 C40 C21 C6 -179.4(5) . . . . ?
C35 C30 C5 C39 0.0 . . . . ?
C35 C30 C40 C22 -2.8(6) . . . . ?
C35 C30 C40 C21 -179.8(4) . . . . ?
C35 C13 C10 I2 177.1(3) . . . . ?
C35 C13 C10 C39 0.0 . . . . ?
C13 C10 C39 C5 0.0 . . . . ?
C10 C39 C5 C30 0.0 . . . . ?
C5 C30 C35 C13 0.0 . . . . ?
C5 C30 C40 C22 178.0(4) . . . . ?
C5 C30 C40 C21 1.1(6) . . . . ?
C32 C18 C34 C2 -178.6(4) . . . . ?
C32 C18 C37 C19 178.6(4) . . . . ?
C36 N6 C38 C42 1.7(8) . . . . ?
C36 C6 C21 C40 178.5(5) . . . . ?
C38 N6 C36 C6 177.4(4) . . . . ?
C38 N6 C36 C15 -2.1(8) . . . . ?
C38 C42 C3 C15 0.6(9) . . . . ?
C40 C30 C35 C13 -179.2(4) . . . . ?
C40 C30 C5 C39 179.2(4) . . . . ?
C42 C3 C15 C36 -1.0(9) . . . . ?
C21 C6 C36 N6 177.1(5) . . . . ?
C21 C6 C36 C15 -3.5(9) . . . . ?
C23 C11 C17 C16 -2.9(9) . . . . ?
C25 N1 C4 C1 177.7(5) . . . . ?
C25 N1 C4 C33 0.3(8) . . . . ?
C33 C31 C41 C25 -0.9(11) . . . . ?
C17 C11 C23 C20 1.5(9) . . . . ?
C41 C31 C33 C4 0.1(10) . . . . ?

loop_
_smtbx_masks_void_nr
_smtbx_masks_void_average_x
_smtbx_masks_void_average_y
_smtbx_masks_void_average_z
_smtbx_masks_void_volume
_smtbx_masks_void_count_electrons
_smtbx_masks_void_content
1 -0.894 -0.392 0.250 791.9 222.0 '22 H2O'
2 -0.517 -0.475 0.750 791.9 221.9 '22 H2O'
